data_7155949
loop_
_publ_author_name
'Rajale, Trideep'
'Sharma, Shikha'
'Unruh, Daniel K.'
'Stroud, Daniel A.'
'Birney, David M.'

_publ_section_title
;
 A pseudopericyclic [3,5]-sigmatropic rearrangement of a coumarin
 trichloroacetimidate derivative.
;
_journal_issue 6
_journal_name_full 'Organic &amp; biomolecular chemistry'
_journal_page_first 874
_journal_page_last 879
_journal_paper_doi 10.1039/c7ob02335a
_journal_volume 16
_journal_year 2018
_chemical_formula_moiety 'C14 H9 N O3, 0.88(C D Cl3), 0.12(C H2 Cl2)'
_chemical_formula_sum 'C15 H10.25 Cl5.88 D0.88 N O3'
_chemical_formula_weight 462.52
_space_group_IT_number 14
_space_group_name_Hall '-P 2ybc'
_space_group_name_H-M_alt 'P 1 21/c 1'
_symmetry_cell_setting monoclinic
_symmetry_Int_Tables_number 14
_symmetry_space_group_name_Hall '-P 2ybc'
_symmetry_space_group_name_H-M 'P 1 21/c 1'
_atom_sites_solution_hydrogens geom
_atom_sites_solution_primary dual
_atom_sites_solution_secondary difmap
_audit_creation_date 2016-02-16T13:00:32-00:00
_audit_creation_method 'WinGX routine CIF_UPDATE'
_audit_update_record
;
2017-08-09 deposited with the CCDC.
2017-10-26 downloaded from the CCDC.
;
_cell_angle_alpha 90
_cell_angle_beta 90.8840(10)
_cell_angle_gamma 90
_cell_formula_units_Z 4
_cell_length_a 11.5591(9)
_cell_length_b 13.2129(11)
_cell_length_c 12.0726(10)
_cell_measurement_reflns_used 9825
_cell_measurement_temperature 100(2)
_cell_measurement_theta_max 27.92
_cell_measurement_theta_min 2.29
_cell_volume 1843.6(3)
_computing_cell_refinement 'Bruker SAINT'
_computing_data_collection 'Bruker APEX2'
_computing_data_reduction 'Bruker SAINT'
_computing_structure_refinement 'SHELXL-2014/7 (Sheldrick, 2014)'
_computing_structure_solution 'SHELXS-97 (Sheldrick 2008)'
_diffrn_ambient_temperature 100(2)
_diffrn_measured_fraction_theta_full 1
_diffrn_measured_fraction_theta_max 0.997
_diffrn_measurement_device_type 'Bruker APEX-II CCD'
_diffrn_measurement_method '\w scans'
_diffrn_radiation_monochromator graphite
_diffrn_radiation_source 'fine-focus sealed tube'
_diffrn_radiation_type MoK\a
_diffrn_radiation_wavelength 0.71073
_diffrn_reflns_av_R_equivalents 0.0245
_diffrn_reflns_Laue_measured_fraction_full 1
_diffrn_reflns_Laue_measured_fraction_max 0.997
_diffrn_reflns_limit_h_max 15
_diffrn_reflns_limit_h_min -15
_diffrn_reflns_limit_k_max 17
_diffrn_reflns_limit_k_min -17
_diffrn_reflns_limit_l_max 15
_diffrn_reflns_limit_l_min -15
_diffrn_reflns_number 22244
_diffrn_reflns_point_group_measured_fraction_full 1
_diffrn_reflns_point_group_measured_fraction_max 0.997
_diffrn_reflns_theta_full 25.242
_diffrn_reflns_theta_max 27.942
_diffrn_reflns_theta_min 1.762
_exptl_absorpt_coefficient_mu 0.929
_exptl_absorpt_correction_T_max 0.7456
_exptl_absorpt_correction_T_min 0.6721
_exptl_absorpt_correction_type multi-scan
_exptl_absorpt_process_details SADABS
_exptl_crystal_colour colourless
_exptl_crystal_density_diffrn 1.666
_exptl_crystal_description chip
_exptl_crystal_F_000 928
_exptl_crystal_recrystallization_method 'Re-crystallisation from solvent: deuterated chloroform, dichloromethane'
_exptl_crystal_size_max 0.32
_exptl_crystal_size_mid 0.15
_exptl_crystal_size_min 0.06
_refine_diff_density_max 0.471
_refine_diff_density_min -0.383
_refine_diff_density_rms 0.059
_refine_ls_extinction_method none
_refine_ls_goodness_of_fit_ref 1.034
_refine_ls_hydrogen_treatment constr
_refine_ls_matrix_type full
_refine_ls_number_parameters 240
_refine_ls_number_reflns 4409
_refine_ls_number_restraints 3
_refine_ls_restrained_S_all 1.034
_refine_ls_R_factor_all 0.0334
_refine_ls_R_factor_gt 0.0279
_refine_ls_shift/su_max 0.001
_refine_ls_shift/su_mean 0
_refine_ls_structure_factor_coef Fsqd
_refine_ls_weighting_details 'w=1/[\s^2^(Fo^2^)+(0.0365P)^2^+1.0754P] where P=(Fo^2^+2Fc^2^)/3'
_refine_ls_weighting_scheme calc
_refine_ls_wR_factor_gt 0.0699
_refine_ls_wR_factor_ref 0.0731
_reflns_number_gt 3893
_reflns_number_total 4409
_reflns_threshold_expression 'I > 2\s(I)'
_cod_data_source_file c7ob02335a2.cif
_cod_data_source_block bir16_01
_cod_depositor_comments 'Adding full bibliography for 7155949.cif.'
_cod_original_sg_symbol_H-M 'P 21/c'
_cod_database_code 7155949
_shelx_estimated_absorpt_t_min 0.755
_shelx_estimated_absorpt_t_max 0.946

loop_
_symmetry_equiv_pos_as_xyz
'x, y, z'
'-x, y+1/2, -z+1/2'
'-x, -y, -z'
'x, -y-1/2, z-1/2'

loop_
_atom_site_label
_atom_site_type_symbol
_atom_site_fract_x
_atom_site_fract_y
_atom_site_fract_z
_atom_site_U_iso_or_equiv
_atom_site_adp_type
_atom_site_occupancy
_atom_site_calc_flag
_atom_site_disorder_assembly
_atom_site_disorder_group
Cl1 Cl 0.83177(3) -0.04356(3) 0.54881(3) 0.02169(10) Uani 1 d . .
Cl2 Cl 0.61565(4) -0.08007(3) 0.43122(4) 0.02687(10) Uani 1 d . .
Cl3 Cl 0.82533(4) -0.04793(3) 0.31090(3) 0.03235(12) Uani 1 d . .
O1 O 0.51175(9) 0.59603(7) 0.64921(8) 0.0152(2) Uani 1 d . .
O2 O 0.37681(9) 0.55275(8) 0.76597(9) 0.0185(2) Uani 1 d . .
O3 O 0.73501(10) 0.15008(8) 0.34177(9) 0.0195(2) Uani 1 d . .
N1 N 0.67592(10) 0.13971(9) 0.52007(10) 0.0125(2) Uani 1 d . .
H1 H 0.6653 0.0998 0.5773 0.015 Uiso 1 calc . .
C1 C 0.45518(13) 0.52341(11) 0.70835(12) 0.0142(3) Uani 1 d . .
C2 C 0.49122(13) 0.41858(11) 0.69629(12) 0.0146(3) Uani 1 d . .
C3 C 0.58267(12) 0.39352(10) 0.63121(11) 0.0130(3) Uani 1 d . .
C4 C 0.64783(13) 0.47389(10) 0.57744(11) 0.0137(3) Uani 1 d . .
C5 C 0.75141(13) 0.46050(11) 0.51962(13) 0.0179(3) Uani 1 d . .
H5 H 0.7823 0.3943 0.5116 0.021 Uiso 1 calc . .
C6 C 0.80896(14) 0.54165(12) 0.47437(14) 0.0228(3) Uani 1 d . .
H6 H 0.8791 0.5309 0.4361 0.027 Uiso 1 calc . .
C7 C 0.76484(15) 0.63944(12) 0.48440(14) 0.0231(3) Uani 1 d . .
H7 H 0.8038 0.6949 0.4515 0.028 Uiso 1 calc . .
C8 C 0.66435(14) 0.65546(11) 0.54220(13) 0.0191(3) Uani 1 d . .
H8 H 0.6339 0.7218 0.55 0.023 Uiso 1 calc . .
C9 C 0.60867(12) 0.57325(11) 0.58870(12) 0.0141(3) Uani 1 d . .
C10 C 0.61580(12) 0.28638(10) 0.62110(12) 0.0145(3) Uani 1 d . .
H10 H 0.615 0.2458 0.6861 0.017 Uiso 1 calc . .
C11 C 0.64684(12) 0.24264(10) 0.52663(12) 0.0135(3) Uani 1 d . .
H11 H 0.6494 0.2826 0.4613 0.016 Uiso 1 calc . .
C12 C 0.72034(12) 0.10199(10) 0.42574(12) 0.0126(3) Uani 1 d . .
C13 C 0.74900(13) -0.01310(11) 0.42943(12) 0.0159(3) Uani 1 d . .
C14 C 0.42195(15) 0.34277(12) 0.75934(13) 0.0224(3) Uani 1 d . .
H14A H 0.4148 0.2803 0.716 0.034 Uiso 1 calc . .
H14B H 0.3447 0.3703 0.7731 0.034 Uiso 1 calc . .
H14C H 0.4609 0.3281 0.8302 0.034 Uiso 1 calc . .
Cl4 Cl 0.95374(3) 0.23695(3) 0.56017(3) 0.02244(10) Uani 1 d . .
Cl5 Cl 1.05081(10) 0.30483(8) 0.77012(10) 0.0371(2) Uani 0.876(2) d A 1
Cl6 Cl 0.88334(4) 0.14322(4) 0.76546(4) 0.02865(17) Uani 0.876(2) d A 1
C15 C 0.9279(2) 0.2537(3) 0.70255(19) 0.0212(6) Uani 0.876(2) d A 1
D15 D 0.8638 0.304 0.7093 0.025 Uiso 0.876(2) calc A 1
C16 C 0.9080(19) 0.269(3) 0.6954(12) 0.0212(6) Uani 0.124(2) d A 2
H16A H 0.8709 0.3367 0.6944 0.025 Uiso 0.124(2) calc A 2
H16B H 0.8507 0.2192 0.7213 0.025 Uiso 0.124(2) calc A 2
Cl7 Cl 1.0286(9) 0.2703(10) 0.7850(9) 0.087(4) Uani 0.124(2) d A 2

loop_
_atom_site_aniso_label
_atom_site_aniso_U_11
_atom_site_aniso_U_22
_atom_site_aniso_U_33
_atom_site_aniso_U_23
_atom_site_aniso_U_13
_atom_site_aniso_U_12
Cl1 0.0257(2) 0.02191(19) 0.01730(18) -0.00062(14) -0.00426(14) 0.01009(14)
Cl2 0.0283(2) 0.01330(18) 0.0387(2) 0.00203(15) -0.00848(17) -0.00429(14)
Cl3 0.0493(3) 0.0308(2) 0.01723(19) -0.00229(15) 0.00965(18) 0.02123(19)
O1 0.0185(5) 0.0105(5) 0.0168(5) -0.0006(4) 0.0043(4) 0.0013(4)
O2 0.0210(5) 0.0166(5) 0.0181(5) -0.0033(4) 0.0056(4) 0.0019(4)
O3 0.0279(6) 0.0171(5) 0.0136(5) 0.0023(4) 0.0056(4) 0.0011(4)
N1 0.0171(6) 0.0089(5) 0.0116(5) 0.0005(4) 0.0034(4) 0.0004(4)
C1 0.0177(7) 0.0130(6) 0.0120(6) -0.0013(5) 0.0000(5) -0.0004(5)
C2 0.0188(7) 0.0125(7) 0.0126(6) -0.0003(5) 0.0016(5) 0.0003(5)
C3 0.0172(7) 0.0105(6) 0.0112(6) -0.0009(5) -0.0010(5) 0.0000(5)
C4 0.0170(7) 0.0118(6) 0.0122(6) -0.0009(5) -0.0002(5) -0.0003(5)
C5 0.0191(7) 0.0141(7) 0.0205(7) -0.0035(6) 0.0033(6) 0.0011(6)
C6 0.0211(8) 0.0201(8) 0.0276(8) -0.0033(6) 0.0096(6) -0.0029(6)
C7 0.0266(8) 0.0156(7) 0.0273(8) -0.0002(6) 0.0076(7) -0.0070(6)
C8 0.0257(8) 0.0110(7) 0.0207(7) -0.0007(6) 0.0032(6) -0.0010(6)
C9 0.0159(7) 0.0139(6) 0.0124(6) -0.0016(5) 0.0003(5) 0.0010(5)
C10 0.0171(7) 0.0103(6) 0.0162(7) 0.0011(5) 0.0022(5) 0.0004(5)
C11 0.0154(7) 0.0091(6) 0.0159(7) 0.0011(5) 0.0011(5) 0.0008(5)
C12 0.0115(6) 0.0115(6) 0.0147(6) -0.0008(5) 0.0004(5) 0.0005(5)
C13 0.0191(7) 0.0149(7) 0.0136(6) -0.0013(5) 0.0002(5) 0.0049(5)
C14 0.0287(8) 0.0165(7) 0.0224(8) 0.0024(6) 0.0119(7) -0.0001(6)
Cl4 0.01897(18) 0.0298(2) 0.01859(18) -0.00317(15) 0.00318(14) 0.00076(14)
Cl5 0.0347(4) 0.0479(4) 0.0287(3) -0.0163(3) 0.0017(3) -0.0185(3)
Cl6 0.0360(3) 0.0259(3) 0.0244(3) -0.00148(18) 0.01043(19) -0.00860(19)
C15 0.0172(13) 0.0267(17) 0.0200(8) -0.0029(8) 0.0041(7) 0.0031(9)
C16 0.0172(13) 0.0267(17) 0.0200(8) -0.0029(8) 0.0041(7) 0.0031(9)
Cl7 0.059(6) 0.141(10) 0.058(5) -0.062(6) -0.032(4) 0.062(6)

loop_
_atom_type_symbol
_atom_type_description
_atom_type_scat_dispersion_real
_atom_type_scat_dispersion_imag
_atom_type_scat_source
C C 0.0033 0.0016 'International Tables Vol C Tables 4.2.6.8 and 6.1.1.4'
H H 0 0 'International Tables Vol C Tables 4.2.6.8 and 6.1.1.4'
N N 0.0061 0.0033 'International Tables Vol C Tables 4.2.6.8 and 6.1.1.4'
O O 0.0106 0.006 'International Tables Vol C Tables 4.2.6.8 and 6.1.1.4'
Cl Cl 0.1484 0.1585 'International Tables Vol C Tables 4.2.6.8 and 6.1.1.4'
D D 0 0 'International Tables Vol C Tables 4.2.6.8 and 6.1.1.4'

loop_
_geom_angle_atom_site_label_1
_geom_angle_atom_site_label_2
_geom_angle_atom_site_label_3
_geom_angle
C1 O1 C9 121.44(11)
C12 N1 C11 119.95(12)
C12 N1 H1 120
C11 N1 H1 120
O2 C1 O1 116.22(13)
O2 C1 C2 125.37(13)
O1 C1 C2 118.40(12)
C3 C2 C1 120.89(13)
C3 C2 C14 123.65(13)
C1 C2 C14 115.46(12)
C2 C3 C4 119.21(13)
C2 C3 C10 119.01(13)
C4 C3 C10 121.73(13)
C9 C4 C5 116.52(13)
C9 C4 C3 118.06(13)
C5 C4 C3 125.33(13)
C6 C5 C4 121.23(14)
C6 C5 H5 119.4
C4 C5 H5 119.4
C5 C6 C7 120.43(15)
C5 C6 H6 119.8
C7 C6 H6 119.8
C8 C7 C6 119.83(14)
C8 C7 H7 120.1
C6 C7 H7 120.1
C7 C8 C9 118.96(14)
C7 C8 H8 120.5
C9 C8 H8 120.5
O1 C9 C8 115.42(12)
O1 C9 C4 121.59(13)
C8 C9 C4 122.98(14)
C11 C10 C3 124.18(13)
C11 C10 H10 117.9
C3 C10 H10 117.9
C10 C11 N1 122.43(13)
C10 C11 H11 118.8
N1 C11 H11 118.8
O3 C12 N1 124.89(13)
O3 C12 C13 120.28(13)
N1 C12 C13 114.80(12)
C12 C13 Cl3 110.02(10)
C12 C13 Cl1 111.02(10)
Cl3 C13 Cl1 109.47(8)
C12 C13 Cl2 107.60(10)
Cl3 C13 Cl2 109.05(8)
Cl1 C13 Cl2 109.63(8)
C2 C14 H14A 109.5
C2 C14 H14B 109.5
H14A C14 H14B 109.5
C2 C14 H14C 109.5
H14A C14 H14C 109.5
H14B C14 H14C 109.5
Cl6 C15 Cl5 111.35(13)
Cl6 C15 Cl4 112.27(18)
Cl5 C15 Cl4 110.58(18)
Cl6 C15 D15 107.5
Cl5 C15 D15 107.5
Cl4 C15 D15 107.5
Cl7 C16 Cl4 109.0(12)
Cl7 C16 H16A 109.9
Cl4 C16 H16A 109.9
Cl7 C16 H16B 109.9
Cl4 C16 H16B 109.9
H16A C16 H16B 108.3

loop_
_geom_bond_atom_site_label_1
_geom_bond_atom_site_label_2
_geom_bond_distance
Cl1 C13 1.7640(15)
Cl2 C13 1.7778(16)
Cl3 C13 1.7541(15)
O1 C1 1.3685(17)
O1 C9 1.3801(17)
O2 C1 1.2141(18)
O3 C12 1.2105(17)
N1 C12 1.3517(18)
N1 C11 1.4035(17)
N1 H1 0.88
C1 C2 1.454(2)
C2 C3 1.367(2)
C2 C14 1.498(2)
C3 C4 1.4600(19)
C3 C10 1.4721(19)
C4 C9 1.3959(19)
C4 C5 1.406(2)
C5 C6 1.379(2)
C5 H5 0.95
C6 C7 1.395(2)
C6 H6 0.95
C7 C8 1.381(2)
C7 H7 0.95
C8 C9 1.386(2)
C8 H8 0.95
C10 C11 1.333(2)
C10 H10 0.95
C11 H11 0.95
C12 C13 1.557(2)
C14 H14A 0.98
C14 H14B 0.98
C14 H14C 0.98
Cl4 C15 1.763(2)
Cl4 C16 1.776(15)
Cl5 C15 1.763(3)
Cl6 C15 1.727(4)
C15 D15 1
C16 Cl7 1.751(16)
C16 H16A 0.99
C16 H16B 0.99
